data_1555041
loop_
_publ_author_name
'Naresh, Gunaganti'
'Kant, Ruchir'
'Narender, Tadigoppula'

_publ_section_title
;
 Silver(I)-Catalyzed Regioselective Construction of Highly Substituted
 \a-Naphthols and Its Application toward Expeditious Synthesis of Lignan
 Natural Products.
;
_journal_issue 14
_journal_name_full 'Organic letters'
_journal_page_first 3446
_journal_page_last 3449
_journal_paper_doi 10.1021/acs.orglett.5b01477
_journal_volume 17
_journal_year 2015
_chemical_compound_source 'see text'
_chemical_formula_moiety 'C23 H24 O3'
_chemical_formula_sum 'C23 H24 O3'
_chemical_formula_weight 348.42
_space_group_IT_number 2
_space_group_name_Hall '-P 1'
_space_group_name_H-M_alt 'P -1'
_symmetry_cell_setting triclinic
_symmetry_Int_Tables_number 2
_symmetry_space_group_name_Hall '-P 1'
_symmetry_space_group_name_H-M 'P -1'
_atom_sites_solution_hydrogens geom
_atom_sites_solution_primary direct
_atom_sites_solution_secondary difmap
_cell_angle_alpha 65.415(8)
_cell_angle_beta 87.993(15)
_cell_angle_gamma 89.668(15)
_cell_formula_units_Z 2
_cell_length_a 8.428(3)
_cell_length_b 11.011(3)
_cell_length_c 11.459(3)
_cell_measurement_reflns_used 941
_cell_measurement_temperature 293(2)
_cell_measurement_theta_max 25.4
_cell_measurement_theta_min 3.1
_cell_volume 966.4(5)
_computing_cell_refinement
;
CrystalClear-SM Expert 2.1 b24 (Rigaku, 2012)
;
_computing_data_collection
;
CrystalClear-SM Expert 2.1 b24 (Rigaku, 2012)
;
_computing_data_reduction
;
CrystalClear-SM Expert 2.1 b24 (Rigaku, 2012)
;
_computing_molecular_graphics 'SHELXTL (Bruker, 1997)'
_computing_publication_material 'PLATON (Spek, 2003)''
_computing_structure_refinement 'SHELXTL (Bruker, 1997)'
_computing_structure_solution 'SHELXTL (Bruker, 1997)'
_diffrn_ambient_temperature 293(2)
_diffrn_detector CCD
_diffrn_detector_area_resol_mean 28.5714
_diffrn_measured_fraction_theta_full 0.899
_diffrn_measured_fraction_theta_max 0.899
_diffrn_measurement_device
;
AFC12 (Right): Kappa 3 circle
;
_diffrn_measurement_device_type
;
Rigaku Saturn724+ (4x4 bin mode)
;
_diffrn_measurement_method 'profile data from \w-scans'
_diffrn_measurement_specimen_support Loop
_diffrn_radiation_monochromator Confocal
_diffrn_radiation_type 'Mo K\a'
_diffrn_radiation_wavelength 0.71075
_diffrn_reflns_av_R_equivalents 0.0343
_diffrn_reflns_av_sigmaI/netI 0.0466
_diffrn_reflns_limit_h_max 8
_diffrn_reflns_limit_h_min -10
_diffrn_reflns_limit_k_max 8
_diffrn_reflns_limit_k_min -13
_diffrn_reflns_limit_l_max 13
_diffrn_reflns_limit_l_min -13
_diffrn_reflns_number 6183
_diffrn_reflns_theta_full 25.39
_diffrn_reflns_theta_max 25.39
_diffrn_reflns_theta_min 3.06
_diffrn_source MicroMax003_Mo
_diffrn_source_current 0.6
_diffrn_source_power 0.0
_diffrn_source_voltage 50.0
_exptl_absorpt_coefficient_mu 0.078
_exptl_absorpt_correction_T_max 0.992
_exptl_absorpt_correction_T_min 0.987
_exptl_absorpt_correction_type multi-scan
_exptl_absorpt_process_details 'REQAB (Rigaku, 1998)'
_exptl_crystal_colour Colorless
_exptl_crystal_density_diffrn 1.197
_exptl_crystal_density_method 'Not Measured'
_exptl_crystal_description Block
_exptl_crystal_F_000 372
_exptl_crystal_size_max 0.170
_exptl_crystal_size_mid 0.170
_exptl_crystal_size_min 0.100
_refine_diff_density_max 0.525
_refine_diff_density_min -0.235
_refine_diff_density_rms 0.046
_refine_ls_extinction_method none
_refine_ls_goodness_of_fit_ref 1.001
_refine_ls_hydrogen_treatment mixed
_refine_ls_matrix_type full
_refine_ls_number_parameters 239
_refine_ls_number_reflns 3195
_refine_ls_number_restraints 0
_refine_ls_restrained_S_all 1.001
_refine_ls_R_factor_all 0.1148
_refine_ls_R_factor_gt 0.0724
_refine_ls_shift/su_max 0.000
_refine_ls_shift/su_mean 0.000
_refine_ls_structure_factor_coef Fsqd
_refine_ls_weighting_details 'calc w=1/[\s^2^(Fo^2^)+(0.1398P)^2^+0.0000P] where P=(Fo^2^+2Fc^2^)/3'
_refine_ls_weighting_scheme calc
_refine_ls_wR_factor_gt 0.2165
_refine_ls_wR_factor_ref 0.2395
_reflns_number_gt 1697
_reflns_number_total 3195
_reflns_threshold_expression >2sigma(I)
_cod_data_source_file ol5b01477_si_002.cif
_cod_data_source_block xxx
_cod_depositor_comments
;
The following automatic conversions were performed:

data item '_symmetry_cell_setting' value 'Triclinic' was changed to
'triclinic' in accordance with the
/home/saulius/struct/COD-crude-data/automatic-downloads/DataCite-retrospective/ACS/depositions/lib/dictionaries/cif_core.dic
dictionary named 'cif_core.dic' version 2.4.2 last updated on
2011-04-26.

Automatic conversion script
Id: cif_fix_values 6909 2019-04-08 15:41:33Z antanas 
;
_cod_database_code 1555041

loop_
_symmetry_equiv_pos_site_id
_symmetry_equiv_pos_as_xyz
1 x,y,z
2 -x,-y,-z

loop_
_atom_site_aniso_label
_atom_site_aniso_U_11
_atom_site_aniso_U_22
_atom_site_aniso_U_33
_atom_site_aniso_U_23
_atom_site_aniso_U_13
_atom_site_aniso_U_12
O1 0.0745(16) 0.0973(17) 0.117(2) -0.0478(16) -0.0164(14) -0.0307(14)
O2 0.1002(19) 0.0879(16) 0.101(2) -0.0516(15) -0.0328(15) -0.0112(14)
O3 0.0885(17) 0.0811(15) 0.0701(15) -0.0354(13) -0.0143(12) -0.0109(13)
C1 0.062(2) 0.073(2) 0.074(2) -0.0298(18) 0.0001(16) -0.0085(16)
C2 0.079(2) 0.087(2) 0.089(3) -0.032(2) 0.013(2) -0.004(2)
C3 0.069(2) 0.084(2) 0.104(3) -0.029(2) 0.023(2) -0.0139(19)
C4 0.056(2) 0.071(2) 0.113(3) -0.032(2) 0.004(2) -0.0130(17)
C5 0.0459(17) 0.0577(17) 0.087(2) -0.0264(17) -0.0060(15) -0.0021(14)
C6 0.0492(17) 0.0571(17) 0.068(2) -0.0222(15) -0.0054(14) -0.0033(13)
C7 0.0486(17) 0.0601(18) 0.093(2) -0.0313(18) -0.0217(16) -0.0007(15)
C8 0.0553(18) 0.0575(17) 0.079(2) -0.0311(17) -0.0180(16) -0.0006(14)
C9 0.0544(18) 0.0638(18) 0.072(2) -0.0290(17) -0.0061(15) -0.0066(14)
C10 0.0491(16) 0.0545(16) 0.065(2) -0.0243(15) -0.0087(14) -0.0014(13)
C11 0.079(2) 0.0621(19) 0.084(2) -0.0352(19) -0.0289(19) 0.0047(17)
C12 0.116(3) 0.099(3) 0.076(3) -0.047(2) -0.029(2) 0.009(3)
C13 0.140(4) 0.104(3) 0.085(3) -0.034(3) -0.003(3) -0.012(3)
C14 0.0492(17) 0.0588(17) 0.0561(17) -0.0247(15) -0.0011(13) -0.0066(14)
C15 0.067(2) 0.0561(17) 0.103(3) -0.0372(18) -0.0206(18) -0.0012(15)
C16 0.0543(18) 0.070(2) 0.111(3) -0.046(2) -0.0236(18) 0.0013(16)
C17 0.0505(17) 0.0599(17) 0.0552(17) -0.0275(14) -0.0028(13) -0.0060(13)
C18 0.063(2) 0.073(2) 0.119(3) -0.063(2) -0.0082(19) 0.0012(17)
C19 0.0507(18) 0.079(2) 0.116(3) -0.056(2) -0.0181(18) 0.0089(16)
C20 0.0628(19) 0.077(2) 0.072(2) -0.0409(18) 0.0011(16) -0.0189(16)
C21 0.084(3) 0.188(5) 0.223(6) -0.133(5) 0.038(3) -0.068(3)
C22 0.170(5) 0.164(5) 0.121(4) -0.056(4) -0.044(4) -0.072(4)
C23 0.119(4) 0.129(4) 0.506(14) -0.196(7) -0.130(6) 0.027(3)

loop_
_atom_site_label
_atom_site_type_symbol
_atom_site_thermal_displace_type
_atom_site_fract_x
_atom_site_fract_y
_atom_site_fract_z
_atom_site_occupancy
_atom_site_U_iso_or_equiv
_atom_site_calc_flag
_atom_site_refinement_flags
O1 O Uani 0.1503(3) -0.0100(2) 0.0507(3) 1.000 0.0947(10) . .
O2 O Uani 0.2665(3) 0.0897(2) -0.1854(2) 1.000 0.0914(11) . .
O3 O Uani 0.4783(3) 0.2271(2) -0.2344(2) 1.000 0.0782(9) . .
C1 C Uani 0.3886(4) 0.1150(3) 0.3563(3) 1.000 0.0700(12) . .
C2 C Uani 0.2781(4) 0.0376(4) 0.4475(4) 1.000 0.0869(14) . .
C3 C Uani 0.1616(4) -0.0325(4) 0.4149(4) 1.000 0.0897(14) . .
C4 C Uani 0.1558(4) -0.0245(3) 0.2942(4) 1.000 0.0822(14) . .
C5 C Uani 0.2695(3) 0.0541(3) 0.1976(3) 1.000 0.0647(10) . .
C6 C Uani 0.3879(3) 0.1252(3) 0.2294(3) 1.000 0.0593(10) . .
C7 C Uani 0.2665(3) 0.0616(3) 0.0713(3) 1.000 0.0669(11) . .
C8 C Uani 0.3766(3) 0.1383(3) -0.0211(3) 1.000 0.0626(11) . .
C9 C Uani 0.4957(3) 0.2068(3) 0.0134(3) 1.000 0.0630(11) . .
C10 C Uani 0.5040(3) 0.2036(3) 0.1326(3) 1.000 0.0562(10) . .
C11 C Uani 0.3681(4) 0.1478(3) -0.1532(3) 1.000 0.0728(11) . .
C12 C Uani 0.4754(5) 0.2419(4) -0.3672(3) 1.000 0.0928(17) . .
C13 C Uani 0.6081(6) 0.3328(4) -0.4404(4) 1.000 0.1114(19) . .
C14 C Uani 0.6340(3) 0.2756(3) 0.1635(3) 1.000 0.0544(10) . .
C15 C Uani 0.7810(4) 0.2202(3) 0.1965(3) 1.000 0.0735(13) . .
C16 C Uani 0.9033(4) 0.2893(3) 0.2220(3) 1.000 0.0751(13) . .
C17 C Uani 0.8820(3) 0.4164(3) 0.2147(3) 1.000 0.0540(10) . .
C18 C Uani 0.7345(4) 0.4679(3) 0.1860(4) 1.000 0.0771(14) . .
C19 C Uani 0.6135(4) 0.4006(3) 0.1584(3) 1.000 0.0764(13) . .
C20 C Uani 1.0198(4) 0.4876(3) 0.2447(3) 1.000 0.0673(11) . .
C21 C Uani 1.1671(5) 0.4860(6) 0.1690(6) 1.000 0.150(3) . .
C22 C Uani 1.0669(7) 0.4046(5) 0.3858(5) 1.000 0.152(3) . .
C23 C Uani 0.9770(7) 0.6234(5) 0.2304(9) 1.000 0.227(5) . .
H1 H Uiso 0.46510 0.16150 0.37850 1.000 0.0840 calc R
H1A H Uiso 0.15650 -0.00040 -0.02420 1.000 0.1420 . R
H2 H Uiso 0.28030 0.03170 0.53080 1.000 0.1040 calc R
H3 H Uiso 0.08750 -0.08510 0.47730 1.000 0.1080 calc R
H4 H Uiso 0.07710 -0.07070 0.27400 1.000 0.0990 calc R
H9 H Uiso 0.57170 0.25640 -0.04890 1.000 0.0760 calc R
H12A H Uiso 0.37490 0.27900 -0.40420 1.000 0.1120 calc R
H12B H Uiso 0.48800 0.15560 -0.37020 1.000 0.1120 calc R
H13A H Uiso 0.60540 0.34820 -0.52910 1.000 0.1670 calc R
H13B H Uiso 0.70730 0.29280 -0.40630 1.000 0.1670 calc R
H13C H Uiso 0.59750 0.41630 -0.43310 1.000 0.1670 calc R
H15 H Uiso 0.79940 0.13470 0.20190 1.000 0.0880 calc R
H16 H Uiso 1.00150 0.24880 0.24430 1.000 0.0900 calc R
H18 H Uiso 0.71400 0.55150 0.18470 1.000 0.0930 calc R
H19 H Uiso 0.51570 0.44170 0.13580 1.000 0.0920 calc R
H21A H Uiso 1.19000 0.39590 0.18200 1.000 0.2250 calc R
H21B H Uiso 1.25430 0.52180 0.19680 1.000 0.2250 calc R
H21C H Uiso 1.15170 0.53940 0.07940 1.000 0.2250 calc R
H22A H Uiso 1.10070 0.31760 0.39570 1.000 0.2270 calc R
H22B H Uiso 0.97710 0.39590 0.44270 1.000 0.2270 calc R
H22C H Uiso 1.15210 0.44910 0.40630 1.000 0.2270 calc R
H23A H Uiso 1.06260 0.66100 0.25820 1.000 0.3410 calc R
H23B H Uiso 0.88290 0.61880 0.28170 1.000 0.3410 calc R
H23C H Uiso 0.95790 0.67870 0.14190 1.000 0.3410 calc R

loop_
_atom_type_symbol
_atom_type_description
_atom_type_scat_dispersion_real
_atom_type_scat_dispersion_imag
_atom_type_scat_source
O O 0.0106 0.0060 'International Tables Vol C Tables 4.2.6.8 and 6.1.1.4'
H H 0.0000 0.0000 'International Tables Vol C Tables 4.2.6.8 and 6.1.1.4'
C C 0.0033 0.0016 'International Tables Vol C Tables 4.2.6.8 and 6.1.1.4'

loop_
_geom_angle_atom_site_label_1
_geom_angle_atom_site_label_2
_geom_angle_atom_site_label_3
_geom_angle
_geom_angle_publ_flag
C11 O3 C12 116.7(3) yes
C7 O1 H1A 109.00 no
C2 C1 C6 121.0(3) no
C1 C2 C3 120.0(4) no
C2 C3 C4 120.9(4) no
C3 C4 C5 120.5(3) no
C4 C5 C6 119.1(3) no
C4 C5 C7 121.1(3) no
C6 C5 C7 119.8(3) no
C1 C6 C5 118.5(3) no
C1 C6 C10 122.2(3) no
C5 C6 C10 119.4(3) no
O1 C7 C8 124.2(3) yes
C5 C7 C8 120.5(3) no
O1 C7 C5 115.4(3) yes
C7 C8 C9 118.8(3) no
C7 C8 C11 119.5(3) no
C9 C8 C11 121.7(3) no
C8 C9 C10 123.2(3) no
C6 C10 C9 118.3(3) no
C9 C10 C14 120.7(3) no
C6 C10 C14 121.0(3) no
O2 C11 O3 123.1(3) yes
O2 C11 C8 123.0(3) yes
O3 C11 C8 113.9(3) yes
O3 C12 C13 107.8(3) yes
C10 C14 C15 121.7(3) no
C15 C14 C19 116.6(3) no
C10 C14 C19 121.7(3) no
C14 C15 C16 121.4(3) no
C15 C16 C17 121.5(3) no
C16 C17 C18 116.3(3) no
C18 C17 C20 124.2(3) no
C16 C17 C20 119.4(3) no
C17 C18 C19 122.4(3) no
C14 C19 C18 121.7(3) no
C17 C20 C22 108.7(3) no
C17 C20 C23 112.2(3) no
C17 C20 C21 111.3(3) no
C21 C20 C23 112.8(5) no
C22 C20 C23 108.4(5) no
C21 C20 C22 103.0(4) no
C2 C1 H1 119.00 no
C6 C1 H1 119.00 no
C1 C2 H2 120.00 no
C3 C2 H2 120.00 no
C2 C3 H3 119.00 no
C4 C3 H3 120.00 no
C3 C4 H4 120.00 no
C5 C4 H4 120.00 no
C8 C9 H9 118.00 no
C10 C9 H9 118.00 no
O3 C12 H12A 110.00 no
O3 C12 H12B 110.00 no
C13 C12 H12A 110.00 no
C13 C12 H12B 110.00 no
H12A C12 H12B 108.00 no
C12 C13 H13A 110.00 no
C12 C13 H13B 109.00 no
C12 C13 H13C 109.00 no
H13A C13 H13B 109.00 no
H13A C13 H13C 109.00 no
H13B C13 H13C 109.00 no
C14 C15 H15 119.00 no
C16 C15 H15 119.00 no
C15 C16 H16 119.00 no
C17 C16 H16 119.00 no
C17 C18 H18 119.00 no
C19 C18 H18 119.00 no
C14 C19 H19 119.00 no
C18 C19 H19 119.00 no
C20 C21 H21A 109.00 no
C20 C21 H21B 110.00 no
C20 C21 H21C 109.00 no
H21A C21 H21B 109.00 no
H21A C21 H21C 109.00 no
H21B C21 H21C 109.00 no
C20 C22 H22A 110.00 no
C20 C22 H22B 110.00 no
C20 C22 H22C 110.00 no
H22A C22 H22B 109.00 no
H22A C22 H22C 109.00 no
H22B C22 H22C 109.00 no
C20 C23 H23A 109.00 no
C20 C23 H23B 110.00 no
C20 C23 H23C 109.00 no
H23A C23 H23B 109.00 no
H23A C23 H23C 109.00 no
H23B C23 H23C 109.00 no

loop_
_geom_bond_atom_site_label_1
_geom_bond_atom_site_label_2
_geom_bond_distance
_geom_bond_publ_flag
O1 C7 1.348(4) yes
O2 C11 1.226(4) yes
O3 C11 1.328(4) yes
O3 C12 1.463(4) yes
O1 H1A 0.8200 no
C1 C2 1.373(5) no
C1 C6 1.411(5) no
C2 C3 1.405(6) no
C3 C4 1.352(6) no
C4 C5 1.425(5) no
C5 C6 1.419(4) no
C5 C7 1.416(5) no
C6 C10 1.439(4) no
C7 C8 1.375(4) no
C8 C11 1.478(5) no
C8 C9 1.420(4) no
C9 C10 1.356(5) no
C10 C14 1.492(4) no
C12 C13 1.485(6) no
C14 C19 1.363(5) no
C14 C15 1.372(4) no
C15 C16 1.394(5) no
C16 C17 1.378(5) no
C17 C20 1.531(5) no
C17 C18 1.357(4) no
C18 C19 1.384(5) no
C20 C22 1.555(6) no
C20 C23 1.479(8) no
C20 C21 1.494(6) no
C1 H1 0.9300 no
C2 H2 0.9300 no
C3 H3 0.9300 no
C4 H4 0.9300 no
C9 H9 0.9300 no
C12 H12A 0.9700 no
C12 H12B 0.9700 no
C13 H13A 0.9600 no
C13 H13B 0.9600 no
C13 H13C 0.9600 no
C15 H15 0.9300 no
C16 H16 0.9300 no
C18 H18 0.9300 no
C19 H19 0.9300 no
C21 H21A 0.9600 no
C21 H21B 0.9600 no
C21 H21C 0.9600 no
C22 H22A 0.9600 no
C22 H22B 0.9600 no
C22 H22C 0.9600 no
C23 H23A 0.9600 no
C23 H23B 0.9600 no
C23 H23C 0.9600 no

loop_
_geom_contact_atom_site_label_1
_geom_contact_atom_site_label_2
_geom_contact_distance
_geom_contact_site_symmetry_2
_geom_contact_publ_flag
O1 O2 2.615(4) . no
O1 O1 2.794(4) 2_555 no
O2 O1 2.615(4) . no
O1 H1A 2.6100 2_555 no
O1 H4 2.4200 . no
O2 H1A 1.9000 . no
O2 H12A 2.6400 . no
O2 H12B 2.6400 . no
O2 H15 2.6200 2_655 no
O3 H9 2.4400 . no
C1 C19 3.530(5) . no
C3 C3 3.536(6) 2_556 no
C8 C8 3.551(5) 2_655 no
C19 C1 3.530(5) . no
C1 H12B 3.0900 2_655 no
C3 H3 2.9500 2_556 no
C4 H13B 2.9400 2_655 no
C6 H12B 3.0300 2_655 no
C11 H1A 2.4200 . no
C13 H13C 3.0900 2_664 no
C14 H1 2.6200 . no
C16 H21A 2.6300 . no
C16 H22A 2.7500 . no
C18 H23B 2.6800 . no
C18 H23C 2.8600 . no
C19 H1 3.0200 . no
C21 H16 2.7600 . no
C21 H19 3.0100 1_655 no
C22 H16 2.8700 . no
C23 H18 2.5000 . no
H1 C14 2.6200 . no
H1 C19 3.0200 . no
H1A O2 1.9000 . no
H1A C11 2.4200 . no
H1A O1 2.6100 2_555 no
H3 C3 2.9500 2_556 no
H3 H3 2.5900 2_556 no
H4 O1 2.4200 . no
H9 O3 2.4400 . no
H12A O2 2.6400 . no
H12B O2 2.6400 . no
H12B C1 3.0900 2_655 no
H12B C6 3.0300 2_655 no
H13B C4 2.9400 2_655 no
H13C C13 3.0900 2_664 no
H13C H13C 2.5000 2_664 no
H15 O2 2.6200 2_655 no
H16 C21 2.7600 . no
H16 C22 2.8700 . no
H16 H21A 2.1600 . no
H16 H22A 2.3400 . no
H18 C23 2.5000 . no
H18 H23B 2.1500 . no
H18 H23C 2.4100 . no
H19 C21 3.0100 1_455 no
H19 H21B 2.5500 1_455 no
H21A C16 2.6300 . no
H21A H16 2.1600 . no
H21A H22A 2.3300 . no
H21B H19 2.5500 1_655 no
H21B H22C 2.3300 . no
H21B H23A 2.5000 . no
H21C H23C 2.5200 . no
H22A C16 2.7500 . no
H22A H16 2.3400 . no
H22A H21A 2.3300 . no
H22B H23B 2.5200 . no
H22C H21B 2.3300 . no
H22C H23A 2.3800 . no
H23A H21B 2.5000 . no
H23A H22C 2.3800 . no
H23B C18 2.6800 . no
H23B H18 2.1500 . no
H23B H22B 2.5200 . no
H23C C18 2.8600 . no
H23C H18 2.4100 . no
H23C H21C 2.5200 . no

loop_
_geom_hbond_atom_site_label_D
_geom_hbond_atom_site_label_H
_geom_hbond_atom_site_label_A
_geom_hbond_distance_DH
_geom_hbond_distance_HA
_geom_hbond_distance_DA
_geom_hbond_angle_DHA
_geom_hbond_publ_flag
O1 H1A O2 0.8200 1.9000 2.615(4) 145.00 yes
C9 H9 O3 0.9300 2.4400 2.763(4) 101.00 yes

loop_
_geom_torsion_atom_site_label_1
_geom_torsion_atom_site_label_2
_geom_torsion_atom_site_label_3
_geom_torsion_atom_site_label_4
_geom_torsion
_geom_torsion_publ_flag
C11 O3 C12 C13 -179.5(3) no
C12 O3 C11 O2 -0.7(5) no
C12 O3 C11 C8 -179.4(3) no
C6 C1 C2 C3 -0.3(6) no
C2 C1 C6 C5 0.4(5) no
C2 C1 C6 C10 -178.8(3) no
C1 C2 C3 C4 -0.4(6) no
C2 C3 C4 C5 0.9(6) no
C3 C4 C5 C6 -0.7(5) no
C3 C4 C5 C7 178.9(4) no
C7 C5 C6 C1 -179.5(3) no
C4 C5 C6 C10 179.4(3) no
C4 C5 C7 C8 179.7(3) no
C7 C5 C6 C10 -0.3(5) no
C4 C5 C7 O1 -0.1(5) no
C4 C5 C6 C1 0.1(5) no
C6 C5 C7 O1 179.6(3) no
C6 C5 C7 C8 -0.6(5) no
C1 C6 C10 C14 1.5(5) no
C1 C6 C10 C9 179.3(3) no
C5 C6 C10 C9 0.1(5) no
C5 C6 C10 C14 -177.7(3) no
O1 C7 C8 C9 -178.6(3) no
C5 C7 C8 C11 -178.2(3) no
O1 C7 C8 C11 1.6(5) no
C5 C7 C8 C9 1.7(5) no
C11 C8 C9 C10 177.9(3) no
C9 C8 C11 O2 -180.0(3) no
C7 C8 C11 O2 -0.2(5) no
C7 C8 C11 O3 178.5(3) no
C7 C8 C9 C10 -1.9(5) no
C9 C8 C11 O3 -1.3(5) no
C8 C9 C10 C14 178.8(3) no
C8 C9 C10 C6 1.0(5) no
C6 C10 C14 C15 94.7(4) no
C6 C10 C14 C19 -86.4(4) no
C9 C10 C14 C15 -83.0(4) no
C9 C10 C14 C19 95.9(4) no
C10 C14 C15 C16 178.3(3) no
C19 C14 C15 C16 -0.7(5) no
C10 C14 C19 C18 -179.4(3) no
C15 C14 C19 C18 -0.4(5) no
C14 C15 C16 C17 -0.2(5) no
C15 C16 C17 C18 2.3(5) no
C15 C16 C17 C20 179.5(3) no
C16 C17 C18 C19 -3.5(5) no
C20 C17 C18 C19 179.5(3) no
C16 C17 C20 C21 51.8(5) no
C16 C17 C20 C22 -61.0(4) no
C16 C17 C20 C23 179.2(5) no
C18 C17 C20 C21 -131.2(4) no
C18 C17 C20 C22 116.0(4) no
C18 C17 C20 C23 -3.8(6) no
C17 C18 C19 C14 2.7(6) no
